data_1569339
loop_
_publ_author_name
'Deolka, Shubham'
'Govindarajan, R.'
'Khaskin, Eugene'
'Vasylevskyi, Serhii'
'Bahri, Janet'
'Fayzullin, Robert R.'
'Roy, Michael C.'
'Khusnutdinova, Julia R.'

_publ_section_title
;
 Oxygen transfer reactivity mediated by nickel perfluoroalkyl complexes
 using molecular oxygen as a terminal oxidant
;
_journal_issue 25
_journal_name_full 'Chemical Science'
_journal_page_first 7026
_journal_page_last 7035
_journal_paper_doi 10.1039/D3SC01861J
_journal_volume 14
_journal_year 2023
_chemical_formula_moiety 'C28 H22 F12 N4 Ni2 O9'
_chemical_formula_sum 'C28 H22 F12 N4 Ni2 O9'
_chemical_formula_weight 903.91
_space_group_crystal_system monoclinic
_space_group_IT_number 15
_space_group_name_Hall '-C 2yc'
_space_group_name_H-M_alt 'C 1 2/c 1'
_atom_sites_solution_hydrogens mixed
_atom_sites_solution_primary dual
_audit_creation_date 2022-08-12
_audit_creation_method
;
Olex2 1.5
(compiled 2022.04.07 svn.rca3783a0 for OlexSys, GUI svn.r6498)
;
_audit_update_record
;
2023-02-14 deposited with the CCDC.	2023-06-05 downloaded from the CCDC.
;
_cell_angle_alpha 90
_cell_angle_beta 118.582(3)
_cell_angle_gamma 90
_cell_formula_units_Z 4
_cell_length_a 20.0089(5)
_cell_length_b 9.68800(10)
_cell_length_c 20.2007(6)
_cell_measurement_reflns_used 12265
_cell_measurement_temperature 100
_cell_measurement_theta_max 77.0880
_cell_measurement_theta_min 4.3910
_cell_volume 3438.62(17)
_computing_cell_refinement 'CrysAlisPro 1.171.40.54a (Rigaku OD, 2019)'
_computing_data_collection 'CrysAlisPro 1.171.40.54a (Rigaku OD, 2019)'
_computing_data_reduction 'CrysAlisPro 1.171.40.54a (Rigaku OD, 2019)'
_computing_molecular_graphics 'Olex2 1.5 (Dolomanov et al., 2009)'
_computing_publication_material 'Olex2 1.5 (Dolomanov et al., 2009)'
_computing_structure_refinement 'SHELXL 2016/6 (Sheldrick, 2015)'
_computing_structure_solution 'SHELXT 2014/5 (Sheldrick, 2014)'
_diffrn_ambient_temperature 100
_diffrn_detector 'CCD plate'
_diffrn_detector_area_resol_mean 5.8140
_diffrn_measured_fraction_theta_full 0.999
_diffrn_measured_fraction_theta_max 0.974
_diffrn_measurement_details
;
List of Runs (angles in degrees, time in seconds):

  # Type    Start    End  Width  t~exp~   \w     \q     \k     \f   Frames
#--------------------------------------------------------------------------
  1  \w     16.00 139.00   0.50    4.99    --   49.60  77.00 -90.00  246
  2  \w     22.00 139.00   0.50    4.99    --   49.60  57.00 120.00  234
  3  \w     85.00 200.00   0.50   19.96    --  110.20  45.00  30.00  230
  4  \w     21.00 139.00   0.50   19.96    --  110.20 -61.00  90.00  236
  5  \w     21.00 200.00   0.50   19.96    --  110.20   0.00  90.00  358
  6  \w     21.00 136.00   0.50   19.96    --  110.20 -45.00  30.00  230
  7  \w     21.00 136.00   0.50   19.96    --  110.20 -45.00-150.00  230
  8  \w    -40.00  85.00   0.50    4.99    --   49.60 -82.00  30.00  250
  9  \w     14.00 139.00   0.50    4.99    --   49.60  82.00   0.00  250
 10  \w     22.00 139.00   0.50    4.99    --   49.60  57.00-150.00  234
 11  \w     21.00 146.00   0.50   19.96    --  110.20 -82.00 -30.00  250
 12  \w     83.00 200.00   0.50   19.96    --  110.20  30.00 -90.00  234
 13  \w     21.00 146.00   0.50   19.96    --  110.20 -82.00-180.00  250
 14  \w     85.00 158.00   0.50   19.96    --  110.20  45.00-150.00  146
 15  \w     83.00 200.00   0.50   19.96    --  110.20  30.00-180.00  234
;
_diffrn_measurement_device 'four-circle diffractometer'
_diffrn_measurement_device_type 'XtaLAB AFC12 (RINC): Kappa dual home/near'
_diffrn_measurement_method '\w scans'
_diffrn_orient_matrix_type 'CrysAlisPro convention (1999,Acta A55,543-557)'
_diffrn_orient_matrix_UB_11 -0.0011833000
_diffrn_orient_matrix_UB_12 0.1463665000
_diffrn_orient_matrix_UB_13 0.0292638000
_diffrn_orient_matrix_UB_21 0.0781373000
_diffrn_orient_matrix_UB_22 -0.0265491000
_diffrn_orient_matrix_UB_23 0.0692068000
_diffrn_orient_matrix_UB_31 0.0396764000
_diffrn_orient_matrix_UB_32 0.0563557000
_diffrn_orient_matrix_UB_33 -0.0435814000
_diffrn_radiation_monochromator mirror
_diffrn_radiation_probe x-ray
_diffrn_radiation_type 'Cu K\a'
_diffrn_radiation_wavelength 1.54184
_diffrn_reflns_av_R_equivalents 0.0362
_diffrn_reflns_av_unetI/netI 0.0203
_diffrn_reflns_Laue_measured_fraction_full 0.999
_diffrn_reflns_Laue_measured_fraction_max 0.974
_diffrn_reflns_limit_h_max 25
_diffrn_reflns_limit_h_min -23
_diffrn_reflns_limit_k_max 11
_diffrn_reflns_limit_k_min -12
_diffrn_reflns_limit_l_max 23
_diffrn_reflns_limit_l_min -25
_diffrn_reflns_number 19916
_diffrn_reflns_point_group_measured_fraction_full 0.999
_diffrn_reflns_point_group_measured_fraction_max 0.974
_diffrn_reflns_theta_full 67.684
_diffrn_reflns_theta_max 79.869
_diffrn_reflns_theta_min 4.986
_diffrn_source 'micro-focus sealed X-ray tube'
_diffrn_source_type 'Rigaku (Cu) X-ray Source'
_exptl_absorpt_coefficient_mu 2.496
_exptl_absorpt_correction_T_max 1.00000
_exptl_absorpt_correction_T_min 0.58541
_exptl_absorpt_correction_type multi-scan
_exptl_absorpt_process_details
;
CrysAlisPro 1.171.40.54a (Rigaku Oxford Diffraction, 2019)
Empirical absorption correction using spherical harmonics,
 implemented in SCALE3 ABSPACK scaling algorithm.
;
_exptl_crystal_colour green
_exptl_crystal_colour_primary green
_exptl_crystal_density_diffrn 1.746
_exptl_crystal_description needle
_exptl_crystal_F_000 1816
_exptl_crystal_size_max 0.157
_exptl_crystal_size_mid 0.055
_exptl_crystal_size_min 0.045
_refine_diff_density_max 0.424
_refine_diff_density_min -0.487
_refine_diff_density_rms 0.062
_refine_ls_extinction_method none
_refine_ls_goodness_of_fit_ref 1.082
_refine_ls_hydrogen_treatment mixed
_refine_ls_matrix_type full
_refine_ls_number_parameters 255
_refine_ls_number_reflns 3660
_refine_ls_number_restraints 0
_refine_ls_restrained_S_all 1.082
_refine_ls_R_factor_all 0.0373
_refine_ls_R_factor_gt 0.0359
_refine_ls_shift/su_max 0.001
_refine_ls_shift/su_mean 0.000
_refine_ls_structure_factor_coef Fsqd
_refine_ls_weighting_details 'w=1/[\s^2^(Fo^2^)+(0.0536P)^2^+4.8334P] where P=(Fo^2^+2Fc^2^)/3'
_refine_ls_weighting_scheme calc
_refine_ls_wR_factor_gt 0.0987
_refine_ls_wR_factor_ref 0.0997
_reflns_Friedel_coverage 0.000
_reflns_number_gt 3475
_reflns_number_total 3660
_reflns_threshold_expression 'I > 2\s(I)'
_cod_data_source_file d3sc01861j3.cif
_cod_data_source_block jk1300a
_cod_original_cell_volume 3438.62(16)
_cod_database_code 1569339
_shelx_shelxl_version_number 2016/6
_chemical_oxdiff_formula C16F15H12N2O1Ni1
_shelx_space_group_comment
;
The symmetry employed for this shelxl refinement is uniquely defined
by the following loop, which should always be used as a source of
symmetry information in preference to the above space-group names.
They are only intended as comments.
;
_shelx_estimated_absorpt_t_max 0.896
_shelx_estimated_absorpt_t_min 0.695
_olex2_refinement_description
;
1. Fixed Uiso
 At 1.2 times of:
  All C(H) groups
 At 1.5 times of:
  All C(H,H,H) groups
2.a Aromatic/amide H refined with riding coordinates:
 C3(H3), C7(H7), C12(H12), C14(H14)
2.b Idealised Me refined as rotating group:
 C9(H9A,H9B,H9C), C13(H13A,H13B,H13C)
;
_olex2_submission_special_instructions 'No special instructions were received'
_oxdiff_exptl_absorpt_empirical_details
;
Empirical correction (ABSPACK) includes:
- Absorption correction using spherical harmonics
- Frame scaling
;
_oxdiff_exptl_absorpt_empirical_full_max 1.501
_oxdiff_exptl_absorpt_empirical_full_min 0.567

loop_
_space_group_symop_operation_xyz
'x, y, z'
'-x, y, -z+1/2'
'x+1/2, y+1/2, z'
'-x+1/2, y+1/2, -z+1/2'
'-x, -y, -z'
'x, -y, z-1/2'
'-x+1/2, -y+1/2, -z'
'x+1/2, -y+1/2, z-1/2'

loop_
_atom_site_label
_atom_site_type_symbol
_atom_site_fract_x
_atom_site_fract_y
_atom_site_fract_z
_atom_site_U_iso_or_equiv
_atom_site_adp_type
_atom_site_occupancy
_atom_site_site_symmetry_order
_atom_site_calc_flag
_atom_site_refinement_flags_posn
_atom_site_refinement_flags_adp
_atom_site_refinement_flags_occupancy
_atom_site_disorder_assembly
_atom_site_disorder_group
Ni1 Ni 0.42892(2) 0.60193(3) 0.65408(2) 0.02147(11) Uani 1 1 d . . . . .
F1 F 0.32589(8) 0.92690(16) 0.74990(9) 0.0559(4) Uani 1 1 d . . . . .
F2 F 0.43039(10) 1.02180(13) 0.77046(9) 0.0529(4) Uani 1 1 d . . . . .
F3 F 0.41891(8) 0.93795(13) 0.86218(7) 0.0428(3) Uani 1 1 d . . . . .
F4 F 0.20424(7) 0.35359(14) 0.59558(8) 0.0480(3) Uani 1 1 d . . . . .
F5 F 0.28051(9) 0.19153(16) 0.60580(10) 0.0617(4) Uani 1 1 d . . . . .
F6 F 0.25414(8) 0.22805(16) 0.69431(7) 0.0517(4) Uani 1 1 d . . . . .
O1 O 0.500000 0.49035(18) 0.750000 0.0232(3) Uani 1 2 d S T P . .
H1 H 0.4676(18) 0.441(3) 0.7572(19) 0.063(9) Uiso 1 1 d . . . . .
O2 O 0.40529(7) 0.75078(13) 0.70935(7) 0.0268(3) Uani 1 1 d . . . . .
O3 O 0.33597(7) 0.48419(13) 0.63763(7) 0.0259(3) Uani 1 1 d . . . . .
O4 O 0.38581(8) 0.35949(17) 0.74435(9) 0.0441(4) Uani 1 1 d . . . . .
O5 O 0.47892(7) 0.71756(13) 0.83459(7) 0.0256(3) Uani 1 1 d . . . . .
N1 N 0.37198(8) 0.69083(15) 0.54622(8) 0.0228(3) Uani 1 1 d . . . . .
N2 N 0.42627(8) 0.48167(15) 0.56284(8) 0.0235(3) Uani 1 1 d . . . . .
C1 C 0.38900(9) 0.58456(18) 0.51273(10) 0.0235(3) Uani 1 1 d . . . . .
C2 C 0.33689(10) 0.38856(18) 0.67950(10) 0.0264(4) Uani 1 1 d . . . . .
C3 C 0.33277(10) 0.6998(2) 0.39348(10) 0.0301(4) Uani 1 1 d . . . . .
H3 H 0.318954 0.704370 0.341516 0.036 Uiso 1 1 calc R U . . .
C4 C 0.44397(9) 0.36862(19) 0.53787(10) 0.0254(3) Uani 1 1 d . . . . .
C5 C 0.40086(11) 0.91746(19) 0.79054(11) 0.0291(4) Uani 1 1 d . . . . .
C6 C 0.33697(9) 0.80084(19) 0.50545(10) 0.0255(3) Uani 1 1 d . . . . .
C7 C 0.31603(10) 0.8066(2) 0.42744(10) 0.0299(4) Uani 1 1 d . . . . .
H7 H 0.290127 0.885467 0.398649 0.036 Uiso 1 1 calc R U . . .
C8 C 0.37100(9) 0.58229(19) 0.43687(10) 0.0252(4) Uani 1 1 d . . . . .
C9 C 0.32179(11) 0.9195(2) 0.54361(11) 0.0301(4) Uani 1 1 d . . . . .
H9A H 0.316452 0.885485 0.586543 0.045 Uiso 1 1 calc R U . . .
H9B H 0.274702 0.965860 0.507839 0.045 Uiso 1 1 calc R U . . .
H9C H 0.364251 0.984893 0.561500 0.045 Uiso 1 1 calc R U . . .
C10 C 0.43143(9) 0.77939(17) 0.77728(9) 0.0227(3) Uani 1 1 d . . . . .
C11 C 0.26783(10) 0.2895(2) 0.64365(11) 0.0294(4) Uani 1 1 d . . . . .
C12 C 0.42919(10) 0.35867(19) 0.46199(10) 0.0276(4) Uani 1 1 d . . . . .
H12 H 0.443897 0.277869 0.445582 0.033 Uiso 1 1 calc R U . . .
C13 C 0.47924(11) 0.25129(19) 0.59174(11) 0.0308(4) Uani 1 1 d . . . . .
H13A H 0.529815 0.278552 0.631430 0.046 Uiso 1 1 calc R U . . .
H13B H 0.483911 0.171144 0.564638 0.046 Uiso 1 1 calc R U . . .
H13C H 0.447074 0.227340 0.614436 0.046 Uiso 1 1 calc R U . . .
C14 C 0.39405(10) 0.4639(2) 0.41217(10) 0.0274(4) Uani 1 1 d . . . . .
H14 H 0.385249 0.457521 0.361701 0.033 Uiso 1 1 calc R U . . .

loop_
_atom_site_aniso_label
_atom_site_aniso_U_11
_atom_site_aniso_U_22
_atom_site_aniso_U_33
_atom_site_aniso_U_23
_atom_site_aniso_U_13
_atom_site_aniso_U_12
Ni1 0.01886(17) 0.02177(17) 0.02000(17) -0.00051(10) 0.00625(12) 0.00034(10)
F1 0.0325(7) 0.0550(8) 0.0617(9) -0.0173(7) 0.0076(6) 0.0168(6)
F2 0.0862(11) 0.0240(6) 0.0691(9) 0.0010(6) 0.0537(9) -0.0013(6)
F3 0.0625(8) 0.0358(6) 0.0315(6) -0.0011(5) 0.0238(6) 0.0128(6)
F4 0.0221(6) 0.0419(7) 0.0568(8) 0.0129(6) 0.0002(5) -0.0059(5)
F5 0.0536(8) 0.0505(8) 0.0861(11) -0.0375(8) 0.0374(8) -0.0165(7)
F6 0.0441(7) 0.0616(9) 0.0391(7) 0.0059(6) 0.0117(6) -0.0251(6)
O1 0.0185(8) 0.0225(8) 0.0219(8) 0.000 0.0043(6) 0.000
O2 0.0276(6) 0.0271(6) 0.0219(6) -0.0011(5) 0.0088(5) 0.0047(5)
O3 0.0202(5) 0.0275(6) 0.0260(6) 0.0020(5) 0.0078(5) -0.0009(5)
O4 0.0301(7) 0.0482(9) 0.0350(8) 0.0143(7) 0.0004(6) -0.0120(6)
O5 0.0233(6) 0.0274(6) 0.0238(6) 0.0021(5) 0.0094(5) 0.0045(5)
N1 0.0180(6) 0.0261(7) 0.0199(6) -0.0008(5) 0.0055(5) -0.0003(5)
N2 0.0188(6) 0.0238(7) 0.0240(7) -0.0017(5) 0.0072(5) -0.0017(5)
C1 0.0164(7) 0.0252(8) 0.0258(8) -0.0018(6) 0.0075(6) -0.0018(6)
C2 0.0206(8) 0.0265(9) 0.0275(9) -0.0009(7) 0.0079(7) -0.0022(6)
C3 0.0269(8) 0.0362(10) 0.0226(8) 0.0004(7) 0.0080(7) 0.0011(7)
C4 0.0186(7) 0.0251(8) 0.0291(9) -0.0031(7) 0.0087(7) -0.0030(6)
C5 0.0320(9) 0.0263(9) 0.0270(9) 0.0000(7) 0.0124(7) 0.0032(7)
C6 0.0177(7) 0.0284(9) 0.0259(8) 0.0000(7) 0.0068(6) 0.0009(6)
C7 0.0263(8) 0.0326(9) 0.0246(8) 0.0050(7) 0.0072(7) 0.0051(7)
C8 0.0186(8) 0.0294(9) 0.0231(8) -0.0031(6) 0.0064(6) -0.0032(6)
C9 0.0285(9) 0.0275(9) 0.0309(9) 0.0007(7) 0.0116(8) 0.0045(7)
C10 0.0206(7) 0.0232(8) 0.0236(8) 0.0004(6) 0.0098(6) -0.0005(6)
C11 0.0235(8) 0.0286(9) 0.0307(9) -0.0001(7) 0.0087(7) -0.0020(7)
C12 0.0219(8) 0.0283(9) 0.0311(9) -0.0084(7) 0.0115(7) -0.0051(7)
C13 0.0309(9) 0.0237(8) 0.0339(9) -0.0019(7) 0.0124(8) 0.0008(7)
C14 0.0219(8) 0.0341(9) 0.0238(8) -0.0057(7) 0.0090(7) -0.0049(7)

loop_
_atom_type_symbol
_atom_type_description
_atom_type_scat_dispersion_real
_atom_type_scat_dispersion_imag
_atom_type_scat_source
C C 0.0181 0.0091 'International Tables Vol C Tables 4.2.6.8 and 6.1.1.4'
H H 0.0000 0.0000 'International Tables Vol C Tables 4.2.6.8 and 6.1.1.4'
F F 0.0727 0.0534 'International Tables Vol C Tables 4.2.6.8 and 6.1.1.4'
N N 0.0311 0.0180 'International Tables Vol C Tables 4.2.6.8 and 6.1.1.4'
Ni Ni -3.0029 0.5091 'International Tables Vol C Tables 4.2.6.8 and 6.1.1.4'
O O 0.0492 0.0322 'International Tables Vol C Tables 4.2.6.8 and 6.1.1.4'

loop_
_geom_angle_atom_site_label_1
_geom_angle_atom_site_label_2
_geom_angle_atom_site_label_3
_geom_angle
_geom_angle_site_symmetry_1
_geom_angle_site_symmetry_3
_geom_angle_publ_flag
O1 Ni1 N1 166.21(5) . . ?
O1 Ni1 N2 103.99(5) . . ?
O2 Ni1 O1 95.35(5) . . ?
O2 Ni1 O3 93.00(5) . . ?
O2 Ni1 O5 89.10(5) . 2_656 ?
O2 Ni1 N1 97.29(5) . . ?
O2 Ni1 N2 160.59(5) . . ?
O3 Ni1 O1 91.41(4) . . ?
O3 Ni1 O5 177.27(5) . 2_656 ?
O3 Ni1 N1 93.42(5) . . ?
O3 Ni1 N2 84.97(5) . . ?
O5 Ni1 O1 90.13(4) 2_656 . ?
O5 Ni1 N1 84.57(5) 2_656 . ?
O5 Ni1 N2 92.47(5) 2_656 . ?
N1 Ni1 N2 63.65(6) . . ?
Ni1 O1 Ni1 117.23(8) 2_656 . ?
Ni1 O1 H1 102(2) . . ?
Ni1 O1 H1 111(2) . 2_656 ?
Ni1 O1 H1 111(2) 2_656 . ?
Ni1 O1 H1 102(2) 2_656 2_656 ?
H1 O1 H1 114(4) . 2_656 ?
C10 O2 Ni1 133.24(11) . . ?
C2 O3 Ni1 125.42(11) . . ?
C10 O5 Ni1 127.23(11) . 2_656 ?
C1 N1 Ni1 93.72(11) . . ?
C6 N1 Ni1 146.96(12) . . ?
C6 N1 C1 118.90(15) . . ?
C1 N2 Ni1 91.18(11) . . ?
C4 N2 Ni1 150.49(13) . . ?
C4 N2 C1 118.30(15) . . ?
N1 C1 C8 124.23(16) . . ?
N2 C1 N1 111.26(15) . . ?
N2 C1 C8 124.51(16) . . ?
O3 C2 C11 114.98(15) . . ?
O4 C2 O3 129.40(17) . . ?
O4 C2 C11 115.58(16) . . ?
C7 C3 H3 120.4 . . ?
C7 C3 C8 119.10(17) . . ?
C8 C3 H3 120.4 . . ?
N2 C4 C12 120.85(17) . . ?
N2 C4 C13 118.07(16) . . ?
C12 C4 C13 121.08(16) . . ?
F1 C5 F2 107.19(17) . . ?
F1 C5 F3 107.57(16) . . ?
F1 C5 C10 112.14(15) . . ?
F2 C5 C10 109.56(15) . . ?
F3 C5 F2 106.86(16) . . ?
F3 C5 C10 113.21(15) . . ?
N1 C6 C7 120.49(16) . . ?
N1 C6 C9 118.42(16) . . ?
C7 C6 C9 121.06(16) . . ?
C3 C7 C6 120.79(17) . . ?
C3 C7 H7 119.6 . . ?
C6 C7 H7 119.6 . . ?
C1 C8 C3 116.47(16) . . ?
C1 C8 C14 116.34(16) . . ?
C14 C8 C3 127.19(17) . . ?
C6 C9 H9A 109.5 . . ?
C6 C9 H9B 109.5 . . ?
C6 C9 H9C 109.5 . . ?
H9A C9 H9B 109.5 . . ?
H9A C9 H9C 109.5 . . ?
H9B C9 H9C 109.5 . . ?
O2 C10 O5 130.54(16) . . ?
O2 C10 C5 113.04(15) . . ?
O5 C10 C5 116.38(15) . . ?
F4 C11 C2 112.39(15) . . ?
F5 C11 F4 107.19(17) . . ?
F5 C11 F6 107.06(17) . . ?
F5 C11 C2 109.96(15) . . ?
F6 C11 F4 107.20(16) . . ?
F6 C11 C2 112.74(15) . . ?
C4 C12 H12 119.6 . . ?
C14 C12 C4 120.84(17) . . ?
C14 C12 H12 119.6 . . ?
C4 C13 H13A 109.5 . . ?
C4 C13 H13B 109.5 . . ?
C4 C13 H13C 109.5 . . ?
H13A C13 H13B 109.5 . . ?
H13A C13 H13C 109.5 . . ?
H13B C13 H13C 109.5 . . ?
C8 C14 H14 120.5 . . ?
C12 C14 C8 119.02(17) . . ?
C12 C14 H14 120.5 . . ?

loop_
_geom_bond_atom_site_label_1
_geom_bond_atom_site_label_2
_geom_bond_distance
_geom_bond_site_symmetry_2
_geom_bond_publ_flag
Ni1 O1 2.0758(9) . ?
Ni1 O2 2.0136(13) . ?
Ni1 O3 2.0687(12) . ?
Ni1 O5 2.0746(12) 2_656 ?
Ni1 N1 2.1005(14) . ?
Ni1 N2 2.1596(15) . ?
F1 C5 1.325(2) . ?
F2 C5 1.328(2) . ?
F3 C5 1.328(2) . ?
F4 C11 1.328(2) . ?
F5 C11 1.318(2) . ?
F6 C11 1.321(2) . ?
O1 H1 0.87(3) 2_656 ?
O1 H1 0.87(3) . ?
O2 C10 1.244(2) . ?
O3 C2 1.249(2) . ?
O4 C2 1.236(2) . ?
O5 C10 1.245(2) . ?
N1 C1 1.362(2) . ?
N1 C6 1.324(2) . ?
N2 C1 1.361(2) . ?
N2 C4 1.323(2) . ?
C1 C8 1.397(3) . ?
C2 C11 1.548(2) . ?
C3 H3 0.9500 . ?
C3 C7 1.369(3) . ?
C3 C8 1.417(3) . ?
C4 C12 1.419(3) . ?
C4 C13 1.496(3) . ?
C5 C10 1.546(2) . ?
C6 C7 1.425(3) . ?
C6 C9 1.494(3) . ?
C7 H7 0.9500 . ?
C8 C14 1.413(3) . ?
C9 H9A 0.9800 . ?
C9 H9B 0.9800 . ?
C9 H9C 0.9800 . ?
C12 H12 0.9500 . ?
C12 C14 1.367(3) . ?
C13 H13A 0.9800 . ?
C13 H13B 0.9800 . ?
C13 H13C 0.9800 . ?
C14 H14 0.9500 . ?

loop_
_geom_torsion_atom_site_label_1
_geom_torsion_atom_site_label_2
_geom_torsion_atom_site_label_3
_geom_torsion_atom_site_label_4
_geom_torsion
_geom_torsion_site_symmetry_1
_geom_torsion_site_symmetry_2
_geom_torsion_site_symmetry_3
_geom_torsion_site_symmetry_4
_geom_torsion_publ_flag
Ni1 O2 C10 O5 -5.2(3) . . . . ?
Ni1 O2 C10 C5 172.40(12) . . . . ?
Ni1 O3 C2 O4 15.1(3) . . . . ?
Ni1 O3 C2 C11 -162.57(12) . . . . ?
Ni1 O5 C10 O2 32.6(3) 2_656 . . . ?
Ni1 O5 C10 C5 -144.88(13) 2_656 . . . ?
Ni1 N1 C1 N2 4.04(14) . . . . ?
Ni1 N1 C1 C8 -175.45(15) . . . . ?
Ni1 N1 C6 C7 171.33(16) . . . . ?
Ni1 N1 C6 C9 -7.2(3) . . . . ?
Ni1 N2 C1 N1 -3.92(13) . . . . ?
Ni1 N2 C1 C8 175.57(15) . . . . ?
Ni1 N2 C4 C12 -173.15(17) . . . . ?
Ni1 N2 C4 C13 7.5(3) . . . . ?
F1 C5 C10 O2 48.1(2) . . . . ?
F1 C5 C10 O5 -133.99(18) . . . . ?
F2 C5 C10 O2 -70.8(2) . . . . ?
F2 C5 C10 O5 107.11(19) . . . . ?
F3 C5 C10 O2 169.99(16) . . . . ?
F3 C5 C10 O5 -12.1(2) . . . . ?
O3 C2 C11 F4 -33.2(2) . . . . ?
O3 C2 C11 F5 86.1(2) . . . . ?
O3 C2 C11 F6 -154.51(17) . . . . ?
O4 C2 C11 F4 148.74(19) . . . . ?
O4 C2 C11 F5 -91.9(2) . . . . ?
O4 C2 C11 F6 27.4(3) . . . . ?
N1 C1 C8 C3 0.2(3) . . . . ?
N1 C1 C8 C14 179.20(15) . . . . ?
N1 C6 C7 C3 -1.1(3) . . . . ?
N2 C1 C8 C3 -179.25(16) . . . . ?
N2 C1 C8 C14 -0.2(2) . . . . ?
N2 C4 C12 C14 -2.1(3) . . . . ?
C1 N1 C6 C7 1.3(2) . . . . ?
C1 N1 C6 C9 -177.23(15) . . . . ?
C1 N2 C4 C12 4.3(2) . . . . ?
C1 N2 C4 C13 -175.12(15) . . . . ?
C1 C8 C14 C12 2.4(2) . . . . ?
C3 C8 C14 C12 -178.69(18) . . . . ?
C4 N2 C1 N1 177.35(14) . . . . ?
C4 N2 C1 C8 -3.2(2) . . . . ?
C4 C12 C14 C8 -1.3(3) . . . . ?
C6 N1 C1 N2 178.60(15) . . . . ?
C6 N1 C1 C8 -0.9(2) . . . . ?
C7 C3 C8 C1 0.1(3) . . . . ?
C7 C3 C8 C14 -178.84(18) . . . . ?
C8 C3 C7 C6 0.4(3) . . . . ?
C9 C6 C7 C3 177.40(17) . . . . ?
C13 C4 C12 C14 177.23(17) . . . . ?
